data_2217486
loop_
_publ_author_name
'Hua Sun'
'Chun-Xia Ren'
'Bin Shen'
'Zhi-Qiang Liu'
'Yu-Qiang Ding'

_publ_section_title
;Bis[\m-1,4-bis(4,5-dihydro-1<i>H</i>-imidazol-2-yl)benzene-\k^2^<i>N</i>^3^:<i>N</i>^3'^]silver(I)
 dinitrate dihydrate
;
_journal_coeditor_code DN2312
_journal_issue 2
_journal_name_full 'Acta Crystallographica Section E'
_journal_page_first m427
_journal_page_last m428
_journal_paper_doi 10.1107/S1600536808001633
_journal_volume 64
_journal_year 2008
_chemical_formula_iupac '[Ag2 (C12 H14 N4)2] (N O3)2, 2H2 O'
_chemical_formula_moiety 'C24 H28 Ag2 N8 2+, 2(N O3 -), 2(H2 O)'
_chemical_formula_sum 'C24 H32 Ag2 N10 O8'
_chemical_formula_weight 804.34
_chemical_name_systematic
;
Bis[\m-1,4-bis(4,5-dihydro-1<i>H</i>-imidazol-2-yl)benzene-
\k^2^N^3^:N^3'^]silver(I) dinitrate dihydrate
;
_space_group_IT_number 2
_symmetry_cell_setting triclinic
_symmetry_space_group_name_Hall '-P 1'
_symmetry_space_group_name_H-M 'P -1'
_atom_sites_solution_hydrogens geom
_atom_sites_solution_primary direct
_atom_sites_solution_secondary difmap
_audit_creation_method SHELXL-97
_cell_angle_alpha 97.496(3)
_cell_angle_beta 95.354(3)
_cell_angle_gamma 101.613(3)
_cell_formula_units_Z 2
_cell_length_a 10.3562(19)
_cell_length_b 11.053(2)
_cell_length_c 13.282(2)
_cell_measurement_reflns_used 2137
_cell_measurement_temperature 273(2)
_cell_measurement_theta_max 23.94
_cell_measurement_theta_min 2.46
_cell_volume 1465.3(4)
_computing_cell_refinement 'SAINT (Bruker, 1998)'
_computing_data_collection 'SMART (Bruker, 1998)'
_computing_data_reduction 'SAINT (Bruker, 1998)'
_computing_molecular_graphics
;
ORTEPIII (Burnett & Johnson, 1996),  ORTEP-3 for Windows (Farrugia,
1997) and
PLATON (Spek, 2003)
;
_computing_publication_material 'SHELXL97 (Sheldrick, 2008)'
_computing_structure_refinement 'SHELXL97 (Sheldrick, 2008)'
_computing_structure_solution 'SHELXS97 (Sheldrick, 2008)'
_diffrn_ambient_temperature 273(2)
_diffrn_measured_fraction_theta_full 0.972
_diffrn_measured_fraction_theta_max 0.972
_diffrn_measurement_device_type 'Bruker SMART CCD area-detector'
_diffrn_measurement_method '\f and \w'
_diffrn_radiation_monochromator graphite
_diffrn_radiation_source 'fine-focus sealed tube'
_diffrn_radiation_type MoK\a
_diffrn_radiation_wavelength 0.71073
_diffrn_reflns_av_R_equivalents 0.0172
_diffrn_reflns_av_sigmaI/netI 0.0416
_diffrn_reflns_limit_h_max 12
_diffrn_reflns_limit_h_min -12
_diffrn_reflns_limit_k_max 13
_diffrn_reflns_limit_k_min -11
_diffrn_reflns_limit_l_max 15
_diffrn_reflns_limit_l_min -16
_diffrn_reflns_number 7650
_diffrn_reflns_theta_full 25.50
_diffrn_reflns_theta_max 25.50
_diffrn_reflns_theta_min 1.90
_exptl_absorpt_coefficient_mu 1.402
_exptl_absorpt_correction_T_max 0.7668
_exptl_absorpt_correction_T_min 0.6784
_exptl_absorpt_correction_type multi-scan
_exptl_absorpt_process_details '(SADABS; Bruker, 1998)'
_exptl_crystal_colour Colourless
_exptl_crystal_density_diffrn 1.823
_exptl_crystal_density_method 'not measured'
_exptl_crystal_description Block
_exptl_crystal_F_000 808
_exptl_crystal_size_max 0.30
_exptl_crystal_size_mid 0.25
_exptl_crystal_size_min 0.20
_refine_diff_density_max 2.173
_refine_diff_density_min -0.821
_refine_ls_extinction_method none
_refine_ls_goodness_of_fit_ref 0.923
_refine_ls_hydrogen_treatment constr
_refine_ls_matrix_type full
_refine_ls_number_parameters 397
_refine_ls_number_reflns 5316
_refine_ls_number_restraints 3
_refine_ls_restrained_S_all 0.923
_refine_ls_R_factor_all 0.0645
_refine_ls_R_factor_gt 0.0492
_refine_ls_shift/su_max 0.001
_refine_ls_shift/su_mean 0.000
_refine_ls_structure_factor_coef Fsqd
_refine_ls_weighting_details 'calc w=1/[\s^2^(Fo^2^)+(0.1055P)^2^] where P=(Fo^2^+2Fc^2^)/3'
_refine_ls_weighting_scheme calc
_refine_ls_wR_factor_gt 0.1373
_refine_ls_wR_factor_ref 0.1435
_reflns_number_gt 3797
_reflns_number_total 5316
_reflns_threshold_expression I>2\s(I)
_cod_data_source_file dn2312.cif
_cod_data_source_block I
_cod_depositor_comments
;
The following automatic conversions were performed:
'_symmetry_cell_setting' value 'Triclinic' changed to 'triclinic'
according to '/home/saulius/struct/CIF-dictionaries/cif_core.dic'
dictionary named 'cif_core.dic' version 2.4.1 from 2010-06-29.

Automatic conversion script
Id: cif_fix_enum 1527 2010-12-29 10:47:43Z saulius 

The following automatic conversions were performed:

'_symmetry_cell_setting' value 'Triclinic' changed to 'triclinic'
according to /home/saulius/struct/CIF-dictionaries/cif_core.dic
dictionary named 'cif_core.dic' version 2.4.1 from 2010-06-29.

Automatic conversion script
Id: cif_fix_values 1715 2011-07-08 13:25:40Z adriana 
;
_cod_database_code 2217486
_cod_database_fobs_code 2217486

loop_
_symmetry_equiv_pos_as_xyz
'x, y, z'
'-x, -y, -z'

loop_
_atom_site_type_symbol
_atom_site_label
_atom_site_fract_x
_atom_site_fract_y
_atom_site_fract_z
_atom_site_U_iso_or_equiv
_atom_site_adp_type
_atom_site_calc_flag
_atom_site_refinement_flags
_atom_site_occupancy
Ag Ag1 0.72496(4) 0.29100(4) 0.19588(3) 0.04584(17) Uani d . 1
Ag Ag2 1.24475(4) 0.78014(4) 0.21805(3) 0.04782(17) Uani d . 1
N N1 0.5471(5) 0.3689(5) -0.0866(4) 0.0556(13) Uani d D 1
H H1 0.5461 0.4098 -0.1374 0.067 Uiso calc RD 1
N N2 0.6169(4) 0.3282(4) 0.0656(3) 0.0444(11) Uani d . 1
N N3 1.0950(5) 0.8764(5) -0.0663(4) 0.0562(13) Uani d D 1
H H3 1.0437 0.8590 -0.1234 0.067 Uiso calc RD 1
N N4 1.1847(4) 0.8423(4) 0.0829(3) 0.0446(11) Uani d . 1
N N5 0.7991(4) 0.2146(4) 0.3188(3) 0.0425(10) Uani d . 1
N N6 0.9176(5) 0.1613(4) 0.4484(3) 0.0487(12) Uani d D 1
H H6 0.9871 0.1636 0.4901 0.058 Uiso calc RD 1
N N7 1.3532(4) 0.7500(4) 0.3484(3) 0.0443(11) Uani d . 1
N N8 1.4423(4) 0.6791(4) 0.4819(4) 0.0510(12) Uani d . 1
H H8 1.4496 0.6282 0.5248 0.061 Uiso calc R 1
C C1 0.4473(5) 0.2619(6) -0.0755(4) 0.0510(14) Uani d . 1
H H1A 0.4548 0.1880 -0.1209 0.061 Uiso calc R 1
H H1B 0.3586 0.2768 -0.0886 0.061 Uiso calc R 1
C C2 0.4810(6) 0.2495(6) 0.0358(4) 0.0542(15) Uani d . 1
H H2A 0.4184 0.2796 0.0775 0.065 Uiso calc R 1
H H2B 0.4796 0.1632 0.0433 0.065 Uiso calc R 1
C C3 0.6420(5) 0.3957(5) -0.0059(4) 0.0389(12) Uani d . 1
C C4 0.7598(5) 0.4977(5) -0.0017(4) 0.0373(11) Uani d . 1
C C5 0.7993(5) 0.5387(5) -0.0918(4) 0.0458(13) Uani d . 1
H H5 0.7540 0.4984 -0.1549 0.055 Uiso calc R 1
C C6 0.9054(5) 0.6390(5) -0.0876(4) 0.0478(14) Uani d . 1
H H6A 0.9299 0.6661 -0.1479 0.057 Uiso calc R 1
C C7 0.9754(5) 0.6992(5) 0.0054(4) 0.0385(12) Uani d . 1
C C8 0.9353(5) 0.6586(5) 0.0946(4) 0.0449(13) Uani d . 1
H H8A 0.9803 0.6992 0.1576 0.054 Uiso calc R 1
C C9 0.8298(5) 0.5590(5) 0.0907(4) 0.0430(12) Uani d . 1
H H9 0.8053 0.5327 0.1512 0.052 Uiso calc R 1
C C10 1.0863(5) 0.8076(5) 0.0097(4) 0.0391(12) Uani d . 1
C C11 1.2038(6) 0.9842(6) -0.0381(5) 0.0585(16) Uani d . 1
H H11A 1.1718 1.0604 -0.0223 0.070 Uiso calc R 1
H H11B 1.2607 0.9934 -0.0918 0.070 Uiso calc R 1
C C12 1.2758(6) 0.9513(5) 0.0572(4) 0.0529(15) Uani d . 1
H H12A 1.3596 0.9307 0.0428 0.064 Uiso calc R 1
H H12B 1.2929 1.0206 0.1130 0.064 Uiso calc R 1
C C13 0.7201(6) 0.0958(5) 0.3396(4) 0.0517(14) Uani d . 1
H H13A 0.7169 0.0290 0.2837 0.062 Uiso calc R 1
H H13B 0.6301 0.1034 0.3487 0.062 Uiso calc R 1
C C14 0.7918(6) 0.0695(5) 0.4389(4) 0.0488(14) Uani d . 1
H H14A 0.7433 0.0841 0.4968 0.059 Uiso calc R 1
H H14B 0.8055 -0.0153 0.4319 0.059 Uiso calc R 1
C C15 0.9071(5) 0.2413(5) 0.3818(4) 0.0407(12) Uani d . 1
C C16 1.0166(5) 0.3512(5) 0.3846(4) 0.0379(11) Uani d . 1
C C17 0.9944(5) 0.4653(5) 0.3636(4) 0.0404(12) Uani d . 1
H H17 0.9080 0.4733 0.3454 0.048 Uiso calc R 1
C C18 1.0980(5) 0.5674(4) 0.3691(4) 0.0349(11) Uani d . 1
H H18 1.0814 0.6428 0.3532 0.042 Uiso calc R 1
C C19 1.2278(5) 0.5569(5) 0.3987(4) 0.0380(12) Uani d . 1
C C20 1.2499(5) 0.4421(5) 0.4183(4) 0.0422(12) Uani d . 1
H H20 1.3363 0.4335 0.4360 0.051 Uiso calc R 1
C C21 1.1465(5) 0.3411(5) 0.4119(4) 0.0413(12) Uani d . 1
H H21 1.1633 0.2651 0.4260 0.050 Uiso calc R 1
C C22 1.3392(5) 0.6637(5) 0.4076(4) 0.0359(11) Uani d . 1
C C23 1.4810(6) 0.8388(6) 0.3862(5) 0.0539(15) Uani d . 1
H H23A 1.4667 0.9226 0.4044 0.065 Uiso calc R 1
H H23B 1.5407 0.8402 0.3340 0.065 Uiso calc R 1
C C24 1.5388(5) 0.7930(5) 0.4794(4) 0.0530(14) Uani d . 1
H H24A 1.6260 0.7763 0.4711 0.064 Uiso calc R 1
H H24B 1.5450 0.8528 0.5409 0.064 Uiso calc R 1
N N9 0.9177(6) 0.9780(5) -0.2608(4) 0.0576(13) Uani d . 1
O O1 0.8766(5) 0.8843(4) -0.2188(4) 0.0705(13) Uani d . 1
O O2 1.0326(5) 1.0387(4) -0.2346(4) 0.0724(13) Uani d . 1
O O3 0.8422(6) 1.0092(5) -0.3252(4) 0.0875(16) Uani d . 1
N N10 0.4137(5) 0.4736(5) -0.2932(3) 0.0514(12) Uani d . 1
O O4 0.3505(5) 0.5295(5) -0.3486(3) 0.0719(13) Uani d . 1
O O5 0.3607(4) 0.3683(5) -0.2766(3) 0.0703(13) Uani d . 1
O O6 0.5283(4) 0.5234(4) -0.2531(3) 0.0635(12) Uani d . 1
O O1W 1.1003(4) 0.2239(4) 0.6372(3) 0.0721(13) Uani d . 1
H H11W 1.0637 0.1943 0.6860 0.108 Uiso d R 1
H H12W 1.1775 0.2658 0.6616 0.108 Uiso d R 1
O O2W 0.5808(5) 0.7918(5) -0.2779(4) 0.0920(16) Uani d . 1
H H21W 0.6639 0.8127 -0.2803 0.138 Uiso d R 1
H H22W 0.5669 0.7283 -0.2473 0.138 Uiso d R 1

loop_
_atom_site_aniso_label
_atom_site_aniso_U_11
_atom_site_aniso_U_22
_atom_site_aniso_U_33
_atom_site_aniso_U_12
_atom_site_aniso_U_13
_atom_site_aniso_U_23
Ag1 0.0469(3) 0.0491(3) 0.0405(3) 0.0061(2) -0.00367(19) 0.01590(19)
Ag2 0.0504(3) 0.0478(3) 0.0440(3) 0.0056(2) -0.00285(19) 0.0163(2)
N1 0.051(3) 0.065(3) 0.045(3) -0.005(2) -0.012(2) 0.024(2)
N2 0.044(3) 0.051(3) 0.036(2) 0.005(2) -0.0003(19) 0.014(2)
N3 0.059(3) 0.062(3) 0.043(3) 0.000(3) -0.007(2) 0.024(2)
N4 0.049(3) 0.041(3) 0.040(2) 0.001(2) 0.000(2) 0.010(2)
N5 0.039(2) 0.044(3) 0.042(2) 0.004(2) -0.004(2) 0.012(2)
N6 0.049(3) 0.050(3) 0.046(3) 0.007(2) -0.007(2) 0.020(2)
N7 0.042(3) 0.044(3) 0.044(2) 0.005(2) -0.005(2) 0.011(2)
N8 0.043(3) 0.052(3) 0.055(3) -0.002(2) -0.010(2) 0.023(2)
C1 0.045(3) 0.059(4) 0.046(3) 0.005(3) -0.006(3) 0.015(3)
C2 0.049(3) 0.060(4) 0.051(3) 0.002(3) -0.002(3) 0.019(3)
C3 0.039(3) 0.047(3) 0.031(3) 0.012(2) -0.002(2) 0.007(2)
C4 0.040(3) 0.041(3) 0.034(3) 0.013(2) 0.004(2) 0.012(2)
C5 0.052(3) 0.047(3) 0.034(3) 0.003(3) -0.001(2) 0.008(2)
C6 0.053(3) 0.058(4) 0.033(3) 0.009(3) 0.006(2) 0.017(3)
C7 0.039(3) 0.042(3) 0.036(3) 0.012(2) -0.002(2) 0.009(2)
C8 0.045(3) 0.053(3) 0.034(3) 0.006(3) -0.004(2) 0.013(2)
C9 0.044(3) 0.053(3) 0.032(3) 0.003(3) 0.002(2) 0.016(2)
C10 0.044(3) 0.040(3) 0.036(3) 0.010(2) 0.007(2) 0.012(2)
C11 0.058(4) 0.057(4) 0.058(4) -0.002(3) 0.004(3) 0.025(3)
C12 0.052(4) 0.051(3) 0.051(3) -0.003(3) 0.008(3) 0.015(3)
C13 0.045(3) 0.052(3) 0.055(4) -0.001(3) -0.002(3) 0.022(3)
C14 0.052(3) 0.049(3) 0.047(3) 0.004(3) 0.008(3) 0.019(3)
C15 0.041(3) 0.041(3) 0.042(3) 0.008(2) 0.004(2) 0.015(2)
C16 0.039(3) 0.041(3) 0.034(3) 0.007(2) 0.001(2) 0.011(2)
C17 0.040(3) 0.046(3) 0.039(3) 0.016(2) 0.004(2) 0.012(2)
C18 0.038(3) 0.027(2) 0.040(3) 0.007(2) 0.001(2) 0.010(2)
C19 0.041(3) 0.043(3) 0.031(3) 0.009(2) 0.004(2) 0.009(2)
C20 0.036(3) 0.045(3) 0.050(3) 0.012(2) 0.004(2) 0.017(2)
C21 0.040(3) 0.037(3) 0.048(3) 0.009(2) 0.000(2) 0.014(2)
C22 0.034(3) 0.040(3) 0.038(3) 0.012(2) 0.005(2) 0.014(2)
C23 0.045(3) 0.047(3) 0.063(4) -0.006(3) 0.002(3) 0.013(3)
C24 0.043(3) 0.057(4) 0.052(3) -0.001(3) -0.007(3) 0.013(3)
N9 0.073(4) 0.060(3) 0.045(3) 0.027(3) 0.003(3) 0.010(3)
O1 0.076(3) 0.061(3) 0.073(3) 0.010(2) -0.001(2) 0.020(2)
O2 0.080(4) 0.068(3) 0.070(3) 0.010(3) 0.006(3) 0.024(3)
O3 0.103(4) 0.096(4) 0.069(3) 0.042(3) -0.018(3) 0.025(3)
N10 0.049(3) 0.069(4) 0.038(3) 0.017(3) 0.003(2) 0.013(2)
O4 0.069(3) 0.090(4) 0.062(3) 0.029(3) -0.009(2) 0.026(3)
O5 0.063(3) 0.078(3) 0.066(3) 0.004(3) -0.002(2) 0.026(3)
O6 0.047(3) 0.077(3) 0.062(3) 0.005(2) -0.004(2) 0.015(2)
O1W 0.068(3) 0.077(3) 0.067(3) 0.004(2) -0.015(2) 0.031(3)
O2W 0.079(3) 0.127(5) 0.071(3) 0.016(3) 0.005(3) 0.027(3)

loop_
_atom_type_symbol
_atom_type_description
_atom_type_scat_dispersion_real
_atom_type_scat_dispersion_imag
_atom_type_scat_source
C C 0.0033 0.0016 'International Tables Vol C Tables 4.2.6.8 and 6.1.1.4'
H H 0.0000 0.0000 'International Tables Vol C Tables 4.2.6.8 and 6.1.1.4'
N N 0.0061 0.0033 'International Tables Vol C Tables 4.2.6.8 and 6.1.1.4'
O O 0.0106 0.0060 'International Tables Vol C Tables 4.2.6.8 and 6.1.1.4'
Ag Ag -0.8971 1.1015 'International Tables Vol C Tables 4.2.6.8 and 6.1.1.4'

loop_
_geom_angle_atom_site_label_1
_geom_angle_atom_site_label_2
_geom_angle_atom_site_label_3
_geom_angle
N5 Ag1 N2 166.51(18)
N7 Ag2 N4 164.37(18)
C3 N1 C1 110.0(5)
C3 N1 H1 125.0
C1 N1 H1 125.0
C3 N2 C2 107.1(4)
C3 N2 Ag1 136.2(4)
C2 N2 Ag1 116.2(3)
C10 N3 C11 109.9(5)
C10 N3 H3 125.1
C11 N3 H3 125.1
C10 N4 C12 107.7(4)
C10 N4 Ag2 136.8(4)
C12 N4 Ag2 115.5(3)
C15 N5 C13 107.1(4)
C15 N5 Ag1 135.4(4)
C13 N5 Ag1 117.3(3)
C15 N6 C14 109.1(4)
C15 N6 H6 125.4
C14 N6 H6 125.4
C22 N7 C23 107.4(4)
C22 N7 Ag2 134.8(4)
C23 N7 Ag2 117.7(4)
C22 N8 C24 110.8(4)
C22 N8 H8 124.6
C24 N8 H8 124.6
N1 C1 C2 101.7(4)
N1 C1 H1A 111.4
C2 C1 H1A 111.4
N1 C1 H1B 111.4
C2 C1 H1B 111.4
H1A C1 H1B 109.3
N2 C2 C1 104.6(4)
N2 C2 H2A 110.8
C1 C2 H2A 110.8
N2 C2 H2B 110.8
C1 C2 H2B 110.8
H2A C2 H2B 108.9
N2 C3 N1 114.1(5)
N2 C3 C4 125.2(5)
N1 C3 C4 120.6(5)
C9 C4 C5 118.3(5)
C9 C4 C3 121.3(4)
C5 C4 C3 120.3(5)
C6 C5 C4 120.4(5)
C6 C5 H5 119.8
C4 C5 H5 119.8
C7 C6 C5 120.7(5)
C7 C6 H6A 119.6
C5 C6 H6A 119.6
C6 C7 C8 118.6(5)
C6 C7 C10 120.5(5)
C8 C7 C10 120.8(5)
C9 C8 C7 120.8(5)
C9 C8 H8A 119.6
C7 C8 H8A 119.6
C8 C9 C4 121.1(5)
C8 C9 H9 119.5
C4 C9 H9 119.5
N4 C10 N3 114.4(5)
N4 C10 C7 124.5(5)
N3 C10 C7 121.1(5)
N3 C11 C12 101.6(4)
N3 C11 H11A 111.5
C12 C11 H11A 111.5
N3 C11 H11B 111.5
C12 C11 H11B 111.5
H11A C11 H11B 109.3
N4 C12 C11 105.0(5)
N4 C12 H12A 110.8
C11 C12 H12A 110.8
N4 C12 H12B 110.8
C11 C12 H12B 110.8
H12A C12 H12B 108.8
N5 C13 C14 105.5(4)
N5 C13 H13A 110.6
C14 C13 H13A 110.6
N5 C13 H13B 110.6
C14 C13 H13B 110.6
H13A C13 H13B 108.8
N6 C14 C13 100.8(4)
N6 C14 H14A 111.6
C13 C14 H14A 111.6
N6 C14 H14B 111.6
C13 C14 H14B 111.6
H14A C14 H14B 109.4
N5 C15 N6 115.9(5)
N5 C15 C16 124.9(5)
N6 C15 C16 119.2(5)
C17 C16 C21 118.5(5)
C17 C16 C15 122.4(5)
C21 C16 C15 119.1(4)
C18 C17 C16 121.4(5)
C18 C17 H17 119.3
C16 C17 H17 119.3
C17 C18 C19 119.6(4)
C17 C18 H18 120.2
C19 C18 H18 120.2
C20 C19 C18 118.9(5)
C20 C19 C22 120.1(5)
C18 C19 C22 121.1(4)
C21 C20 C19 121.0(5)
C21 C20 H20 119.5
C19 C20 H20 119.5
C20 C21 C16 120.6(5)
C20 C21 H21 119.7
C16 C21 H21 119.7
N7 C22 N8 113.6(5)
N7 C22 C19 126.5(5)
N8 C22 C19 119.9(4)
N7 C23 C24 106.2(4)
N7 C23 H23A 110.5
C24 C23 H23A 110.5
N7 C23 H23B 110.5
C24 C23 H23B 110.5
H23A C23 H23B 108.7
N8 C24 C23 101.8(4)
N8 C24 H24A 111.4
C23 C24 H24A 111.4
N8 C24 H24B 111.4
C23 C24 H24B 111.4
H24A C24 H24B 109.3
O3 N9 O2 121.3(6)
O3 N9 O1 119.7(6)
O2 N9 O1 118.9(5)
O5 N10 O6 120.0(5)
O5 N10 O4 119.6(5)
O6 N10 O4 120.4(5)
H11W O1W H12W 107.7
H21W O2W H22W 107.7

loop_
_geom_bond_atom_site_label_1
_geom_bond_atom_site_label_2
_geom_bond_distance
Ag1 N5 2.087(4)
Ag1 N2 2.104(4)
Ag2 N7 2.076(4)
Ag2 N4 2.089(4)
N1 C3 1.344(7)
N1 C1 1.439(7)
N1 H1 0.8600
N2 C3 1.296(7)
N2 C2 1.486(7)
N3 C10 1.339(6)
N3 C11 1.447(7)
N3 H3 0.8600
N4 C10 1.300(7)
N4 C12 1.473(7)
N5 C15 1.291(7)
N5 C13 1.474(7)
N6 C15 1.343(6)
N6 C14 1.466(7)
N6 H6 0.8600
N7 C22 1.308(7)
N7 C23 1.480(7)
N8 C22 1.352(7)
N8 C24 1.447(7)
N8 H8 0.8600
C1 C2 1.517(7)
C1 H1A 0.9700
C1 H1B 0.9700
C2 H2A 0.9700
C2 H2B 0.9700
C3 C4 1.475(7)
C4 C9 1.382(7)
C4 C5 1.402(7)
C5 C6 1.386(7)
C5 H5 0.9300
C6 C7 1.385(7)
C6 H6A 0.9300
C7 C8 1.390(7)
C7 C10 1.475(7)
C8 C9 1.378(7)
C8 H8A 0.9300
C9 H9 0.9300
C11 C12 1.530(8)
C11 H11A 0.9700
C11 H11B 0.9700
C12 H12A 0.9700
C12 H12B 0.9700
C13 C14 1.542(7)
C13 H13A 0.9700
C13 H13B 0.9700
C14 H14A 0.9700
C14 H14B 0.9700
C15 C16 1.480(7)
C16 C17 1.385(7)
C16 C21 1.390(7)
C17 C18 1.381(7)
C17 H17 0.9300
C18 C19 1.397(7)
C18 H18 0.9300
C19 C20 1.386(7)
C19 C22 1.459(7)
C20 C21 1.371(7)
C20 H20 0.9300
C21 H21 0.9300
C23 C24 1.515(8)
C23 H23A 0.9700
C23 H23B 0.9700
C24 H24A 0.9700
C24 H24B 0.9700
N9 O3 1.234(6)
N9 O2 1.236(7)
N9 O1 1.258(7)
N10 O5 1.239(6)
N10 O6 1.240(6)
N10 O4 1.243(6)
O1W H11W 0.8499
O1W H12W 0.8500
O2W H21W 0.8500
O2W H22W 0.8499

loop_
_geom_hbond_atom_site_label_D
_geom_hbond_atom_site_label_H
_geom_hbond_atom_site_label_A
_geom_hbond_site_symmetry_A
_geom_hbond_distance_DH
_geom_hbond_distance_HA
_geom_hbond_distance_DA
_geom_hbond_angle_DHA
N1 H1 O6 . 0.86 2.12 2.980(6) 172.9
N1 H1 O5 . 0.86 2.46 3.029(6) 123.8
N3 H3 O1 . 0.86 2.13 2.915(7) 150.7
N3 H3 O2 . 0.86 2.64 3.143(6) 118.6
N6 H6 O1W . 0.86 2.13 2.912(6) 150.2
N8 H8 O4 1_656 0.86 2.33 3.073(7) 145.1
O1W H11W O2 1_546 0.85 2.12 2.852(6) 144.3
O1W H12W O5 1_656 0.85 2.04 2.888(7) 178.4
O2W H21W O1 . 0.85 2.22 3.021(7) 156.5
O2W H22W O6 . 0.85 2.21 2.973(7) 149.7
